data_7223817
loop_
_publ_author_name
'Chen, Yu'
'Yang, Juan'
'Wang, Xichi'
'Xu, Yuci'
'Xu, Huiling'
'Zeng, Xiaoshan'
'Xiao, Dongrong'

_publ_section_title
;
 Syntheses, structures and properties of five entangled coordination
 polymers constructed with trigonal N-donor ligands
;
_journal_name_full 'RSC Adv.'
_journal_paper_doi 10.1039/C5RA19086J
_journal_year 2016
_chemical_formula_moiety 'C35 H24 Co N4 O6, H2 O0.5'
_chemical_formula_sum 'C35 H26 Co N4 O6.5'
_chemical_formula_weight 665.53
_chemical_name_systematic
;
 ?
;
_space_group_crystal_system monoclinic
_space_group_IT_number 15
_space_group_name_Hall '-C 2yc'
_space_group_name_H-M_alt 'C 1 2/c 1'
_symmetry_space_group_name_Hall '-C 2yc'
_symmetry_space_group_name_H-M 'C 1 2/c 1'
_atom_sites_solution_hydrogens mixed
_atom_sites_solution_primary iterative
_audit_creation_date 2015-07-27
_audit_creation_method
;
Olex2 1.2
(compiled 2014.11.28 svn.r3106 for OlexSys, GUI svn.r4957)
;
_audit_update_record
;
2015-07-28 deposited with the CCDC.
2016-01-04 downloaded from the CCDC.
;
_cell_angle_alpha 90
_cell_angle_beta 122.4490(10)
_cell_angle_gamma 90
_cell_formula_units_Z 8
_cell_length_a 31.982(2)
_cell_length_b 8.0580(6)
_cell_length_c 28.638(2)
_cell_measurement_temperature 293(2)
_cell_volume 6228.0(7)
_computing_molecular_graphics 'Olex2 (Dolomanov et al., 2009)'
_computing_publication_material 'Olex2 (Dolomanov et al., 2009)'
_computing_structure_refinement 'ShelXL (Sheldrick, 2008)'
_computing_structure_solution
;
Superflip (Palatinus & Chapuis, 2007;Palatinus & van der Lee, 2008;
Palatinus et al., 2012)
;
_diffrn_ambient_temperature 293(2)
_diffrn_measured_fraction_theta_full 0.998
_diffrn_measured_fraction_theta_max 0.915
_diffrn_measurement_device_type 'Bruker P4'
_diffrn_measurement_method '\w scans'
_diffrn_radiation_monochromator graphite
_diffrn_radiation_type MoK\a
_diffrn_radiation_wavelength 0.710
_diffrn_reflns_av_R_equivalents 0.0272
_diffrn_reflns_av_unetI/netI 0.0388
_diffrn_reflns_laue_measured_fraction_full 0.998
_diffrn_reflns_laue_measured_fraction_max 0.915
_diffrn_reflns_limit_h_max 43
_diffrn_reflns_limit_h_min -36
_diffrn_reflns_limit_k_max 10
_diffrn_reflns_limit_k_min -10
_diffrn_reflns_limit_l_max 25
_diffrn_reflns_limit_l_min -38
_diffrn_reflns_number 18836
_diffrn_reflns_point_group_measured_fraction_full 0.998
_diffrn_reflns_point_group_measured_fraction_max 0.915
_diffrn_reflns_theta_full 25.214
_diffrn_reflns_theta_max 28.902
_diffrn_reflns_theta_min 1.507
_exptl_absorpt_coefficient_mu 0.606
_exptl_absorpt_correction_type none
_exptl_crystal_colour 'dark violet'
_exptl_crystal_colour_modifier dark
_exptl_crystal_colour_primary violet
_exptl_crystal_density_diffrn 1.420
_exptl_crystal_description block
_exptl_crystal_F_000 2744
_exptl_crystal_size_max 0.5
_exptl_crystal_size_mid 0.43
_exptl_crystal_size_min 0.37
_refine_diff_density_max 0.778
_refine_diff_density_min -0.242
_refine_diff_density_rms 0.057
_refine_ls_extinction_method none
_refine_ls_goodness_of_fit_ref 1.046
_refine_ls_hydrogen_treatment mixed
_refine_ls_matrix_type full
_refine_ls_number_parameters 434
_refine_ls_number_reflns 7523
_refine_ls_number_restraints 0
_refine_ls_restrained_S_all 1.046
_refine_ls_R_factor_all 0.0658
_refine_ls_R_factor_gt 0.0420
_refine_ls_shift/su_max 0.000
_refine_ls_shift/su_mean 0.000
_refine_ls_structure_factor_coef Fsqd
_refine_ls_weighting_details 'w=1/[\s^2^(Fo^2^)+(0.0690P)^2^+1.4710P] where P=(Fo^2^+2Fc^2^)/3'
_refine_ls_weighting_scheme calc
_refine_ls_wR_factor_gt 0.1160
_refine_ls_wR_factor_ref 0.1297
_reflns_Friedel_coverage 0.000
_reflns_number_gt 5346
_reflns_number_total 7523
_reflns_threshold_expression 'I > 2\s(I)'
_cod_data_source_file c5ra19086j2.cif
_cod_data_source_block compound-1
_cod_original_formula_sum 'C35 H26 Co N4 O6.50'
_cod_database_code 7223817
_shelxl_version_number 2014-1
_shelx_space_group_comment
;
The symmetry employed for this shelxl refinement is uniquely defined
by the following loop, which should always be used as a source of
symmetry information in preference to the above space-group names.
They are only intended as comments.
;
_olex2_refinement_description
;
1. Fixed Uiso
 At 1.2 times of:
  All C(H) groups
 At 1.5 times of:
  All O(H) groups, All O(H,H) groups
2. Others
 Fixed Sof: O7(0.5)
3.a Free rotating group:
 O7(H7A)
3.b Rotating group:
 O6(H6A,H6B)
3.c Aromatic/amide H refined with riding coordinates:
 C3(H3), C4(H4), C6(H6), C7(H7), C10(H10), C11(H11), C13(H13), C14(H14),
 C16(H16), C17(H17), C19(H19), C20(H20), C22(H22), C25(H25), C27(H27), C28(H28),
  C29(H29), C30(H30), C32(H32), C33(H33), C34(H34), C35(H35)
;
_olex2_submission_special_instructions 'No special instructions were received'

loop_
_space_group_symop_operation_xyz
'x, y, z'
'-x, y, -z+1/2'
'x+1/2, y+1/2, z'
'-x+1/2, y+1/2, -z+1/2'
'-x, -y, -z'
'x, -y, z-1/2'
'-x+1/2, -y+1/2, -z'
'x+1/2, -y+1/2, z-1/2'

loop_
_atom_site_label
_atom_site_type_symbol
_atom_site_fract_x
_atom_site_fract_y
_atom_site_fract_z
_atom_site_U_iso_or_equiv
_atom_site_adp_type
_atom_site_occupancy
_atom_site_site_symmetry_order
_atom_site_calc_flag
_atom_site_refinement_flags_posn
_atom_site_refinement_flags_adp
_atom_site_refinement_flags_occupancy
Co1 Co 0.5000 0.5000 0.5000 0.03780(13) Uani 1 2 d S T P
Co2 Co 0.5000 1.93127(5) 0.2500 0.03712(12) Uani 1 2 d S T P
O1 O 0.46072(5) 0.4664(2) 0.41278(7) 0.0454(4) Uani 1 1 d . . .
O2 O 0.43174(5) 0.6279(2) 0.45083(6) 0.0418(4) Uani 1 1 d . . .
O3 O 0.23590(6) 0.5669(3) 0.15852(7) 0.0673(6) Uani 1 1 d . . .
O4 O 0.01762(6) 0.6160(3) 0.15760(8) 0.0714(6) Uani 1 1 d . . .
O5 O 0.05210(5) 0.4411(2) 0.22909(7) 0.0451(4) Uani 1 1 d . . .
O6 O 0.45593(6) 2.1216(2) 0.19167(7) 0.0510(4) Uani 1 1 d . . .
H6A H 0.4247 2.0935 0.1724 0.076 Uiso 1 1 d GR . .
H6B H 0.4655 2.1387 0.1686 0.076 Uiso 1 1 d GR . .
N1 N 0.54162(6) 0.7058(2) 0.49349(7) 0.0410(4) Uani 1 1 d . . .
N2 N 0.66615(6) 1.4124(2) 0.47929(7) 0.0408(4) Uani 1 1 d . . .
N3 N 0.84804(8) 1.3944(3) 0.62529(9) 0.0629(6) Uani 1 1 d . . .
N4 N 0.54040(6) 1.7423(2) 0.31180(7) 0.0416(4) Uani 1 1 d . . .
C1 C 0.42658(8) 0.5560(3) 0.40887(9) 0.0394(5) Uani 1 1 d . . .
C2 C 0.37828(8) 0.5685(3) 0.35437(9) 0.0398(5) Uani 1 1 d . . .
C3 C 0.33708(8) 0.6332(3) 0.35261(9) 0.0430(5) Uani 1 1 d . . .
H3 H 0.3405 0.6787 0.3843 0.052 Uiso 1 1 calc R . .
C4 C 0.29124(8) 0.6300(3) 0.30383(9) 0.0445(5) Uani 1 1 d . . .
H4 H 0.2637 0.6721 0.3029 0.053 Uiso 1 1 calc R . .
C5 C 0.28591(8) 0.5641(3) 0.25604(9) 0.0406(5) Uani 1 1 d . . .
C6 C 0.32774(8) 0.5065(3) 0.25776(10) 0.0472(6) Uani 1 1 d . . .
H6 H 0.3248 0.4672 0.2256 0.057 Uiso 1 1 calc R . .
C7 C 0.37341(8) 0.5071(3) 0.30660(10) 0.0472(6) Uani 1 1 d . . .
H7 H 0.4010 0.4662 0.3074 0.057 Uiso 1 1 calc R . .
C8 C 0.23710(8) 0.5622(3) 0.20175(9) 0.0434(5) Uani 1 1 d . . .
C9 C 0.19027(8) 0.5521(3) 0.20100(9) 0.0391(5) Uani 1 1 d . . .
C10 C 0.18746(8) 0.4747(3) 0.24279(9) 0.0429(5) Uani 1 1 d . . .
H10 H 0.2159 0.4306 0.2733 0.051 Uiso 1 1 calc R . .
C11 C 0.14288(8) 0.4632(3) 0.23916(9) 0.0427(5) Uani 1 1 d . . .
H11 H 0.1412 0.4086 0.2667 0.051 Uiso 1 1 calc R . .
C12 C 0.10028(8) 0.5327(3) 0.19456(9) 0.0384(5) Uani 1 1 d . . .
C13 C 0.10283(8) 0.6094(3) 0.15282(9) 0.0455(6) Uani 1 1 d . . .
H13 H 0.0745 0.6558 0.1227 0.055 Uiso 1 1 calc R . .
C14 C 0.14721(8) 0.6169(3) 0.15582(9) 0.0455(5) Uani 1 1 d . . .
H14 H 0.1484 0.6661 0.1272 0.055 Uiso 1 1 calc R . .
C15 C 0.05232(8) 0.5296(3) 0.19301(9) 0.0424(5) Uani 1 1 d . . .
C16 C 0.51864(9) 0.8485(3) 0.47115(11) 0.0558(7) Uani 1 1 d . . .
H16 H 0.4846 0.8535 0.4556 0.067 Uiso 1 1 calc R . .
C17 C 0.54221(9) 0.9895(3) 0.46962(12) 0.0544(7) Uani 1 1 d . . .
H17 H 0.5243 1.0868 0.4543 0.065 Uiso 1 1 calc R . .
C18 C 0.59278(8) 0.9861(3) 0.49093(8) 0.0383(5) Uani 1 1 d . . .
C19 C 0.61657(8) 0.8362(3) 0.51254(9) 0.0446(5) Uani 1 1 d . . .
H19 H 0.6503 0.8264 0.5266 0.053 Uiso 1 1 calc R . .
C20 C 0.59028(8) 0.7009(3) 0.51323(9) 0.0446(5) Uani 1 1 d . . .
H20 H 0.6072 0.6018 0.5281 0.053 Uiso 1 1 calc R . .
C21 C 0.61858(7) 1.1366(3) 0.48856(8) 0.0379(5) Uani 1 1 d . . .
C22 C 0.59270(7) 1.2515(3) 0.44650(8) 0.0388(5) Uani 1 1 d . . .
H22 H 0.5590 1.2372 0.4209 0.047 Uiso 1 1 calc R . .
C23 C 0.61724(7) 1.3874(3) 0.44287(8) 0.0374(5) Uani 1 1 d . . .
C24 C 0.69131(7) 1.3012(3) 0.52042(8) 0.0374(5) Uani 1 1 d . . .
C25 C 0.66862(7) 1.1626(3) 0.52603(8) 0.0371(5) Uani 1 1 d . . .
H25 H 0.6869 1.0878 0.5547 0.045 Uiso 1 1 calc R . .
C26 C 0.74548(7) 1.3334(3) 0.55826(9) 0.0417(5) Uani 1 1 d . . .
C27 C 0.76846(9) 1.4540(4) 0.54574(11) 0.0572(7) Uani 1 1 d . . .
H27 H 0.7498 1.5186 0.5142 0.069 Uiso 1 1 calc R . .
C28 C 0.81882(10) 1.4800(4) 0.57954(12) 0.0648(8) Uani 1 1 d . . .
H28 H 0.8330 1.5623 0.5696 0.078 Uiso 1 1 calc R . .
C29 C 0.82617(9) 1.2783(4) 0.63772(11) 0.0664(8) Uani 1 1 d . . .
H29 H 0.8458 1.2167 0.6698 0.080 Uiso 1 1 calc R . .
C30 C 0.77566(9) 1.2426(4) 0.60584(10) 0.0575(7) Uani 1 1 d . . .
H30 H 0.7624 1.1588 0.6164 0.069 Uiso 1 1 calc R . .
C31 C 0.59053(8) 1.5105(3) 0.39757(9) 0.0378(5) Uani 1 1 d . . .
C32 C 0.54018(8) 1.5359(3) 0.37163(10) 0.0483(6) Uani 1 1 d . . .
H32 H 0.5220 1.4752 0.3823 0.058 Uiso 1 1 calc R . .
C33 C 0.51706(8) 1.6509(3) 0.32996(10) 0.0515(6) Uani 1 1 d . . .
H33 H 0.4831 1.6662 0.3134 0.062 Uiso 1 1 calc R . .
C34 C 0.58907(8) 1.7159(3) 0.33631(10) 0.0472(6) Uani 1 1 d . . .
H34 H 0.6062 1.7758 0.3240 0.057 Uiso 1 1 calc R . .
C35 C 0.61524(8) 1.6043(3) 0.37899(10) 0.0470(6) Uani 1 1 d . . .
H35 H 0.6492 1.5920 0.3952 0.056 Uiso 1 1 calc R . .
O7 O -0.0642(2) 0.8841(7) 0.2462(2) 0.0802(13) Uani 0.5 1 d . . .
H7A H -0.0432 0.8601 0.2798 0.120 Uiso 1 1 d G . .
H7B H -0.058(2) 0.841(7) 0.227(2) 0.17(2) Uiso 1 1 d . . .

loop_
_atom_site_aniso_label
_atom_site_aniso_U_11
_atom_site_aniso_U_22
_atom_site_aniso_U_33
_atom_site_aniso_U_23
_atom_site_aniso_U_13
_atom_site_aniso_U_12
Co1 0.0300(2) 0.0368(2) 0.0410(2) -0.00220(17) 0.01532(18) -0.00777(17)
Co2 0.0268(2) 0.0418(3) 0.0365(2) 0.000 0.01294(17) 0.000
O1 0.0314(8) 0.0527(10) 0.0468(9) -0.0044(7) 0.0175(7) -0.0028(7)
O2 0.0358(8) 0.0420(9) 0.0433(8) -0.0036(7) 0.0184(7) -0.0075(7)
O3 0.0460(10) 0.1158(18) 0.0423(10) 0.0050(10) 0.0252(8) 0.0059(11)
O4 0.0388(9) 0.1092(18) 0.0647(12) 0.0394(11) 0.0268(9) 0.0242(10)
O5 0.0356(8) 0.0511(10) 0.0489(9) 0.0087(8) 0.0230(7) 0.0021(7)
O6 0.0349(8) 0.0594(11) 0.0490(9) 0.0101(8) 0.0162(7) 0.0083(8)
N1 0.0354(9) 0.0394(11) 0.0440(10) -0.0003(8) 0.0185(8) -0.0099(8)
N2 0.0334(9) 0.0437(11) 0.0398(10) 0.0021(8) 0.0161(8) -0.0080(8)
N3 0.0378(11) 0.0849(19) 0.0572(14) -0.0156(12) 0.0197(11) -0.0174(11)
N4 0.0306(9) 0.0442(11) 0.0434(10) 0.0055(8) 0.0155(8) -0.0009(8)
C1 0.0325(11) 0.0392(12) 0.0441(12) 0.0005(10) 0.0190(10) -0.0093(9)
C2 0.0348(11) 0.0401(13) 0.0404(11) 0.0007(9) 0.0173(9) -0.0053(9)
C3 0.0391(11) 0.0458(14) 0.0419(12) -0.0037(10) 0.0203(10) -0.0003(10)
C4 0.0348(11) 0.0489(14) 0.0485(13) 0.0002(11) 0.0215(10) 0.0046(10)
C5 0.0342(11) 0.0458(13) 0.0396(11) 0.0022(10) 0.0184(9) -0.0003(9)
C6 0.0392(12) 0.0614(16) 0.0431(13) -0.0032(11) 0.0234(11) 0.0026(11)
C7 0.0339(11) 0.0590(16) 0.0487(13) 0.0001(11) 0.0222(11) 0.0020(10)
C8 0.0367(11) 0.0497(14) 0.0422(12) 0.0013(10) 0.0202(10) 0.0038(10)
C9 0.0341(11) 0.0413(12) 0.0388(11) -0.0004(9) 0.0175(9) 0.0025(9)
C10 0.0331(11) 0.0470(14) 0.0380(12) 0.0067(10) 0.0121(9) 0.0078(10)
C11 0.0365(11) 0.0455(14) 0.0429(12) 0.0096(10) 0.0192(10) 0.0027(10)
C12 0.0325(11) 0.0391(13) 0.0384(11) 0.0005(9) 0.0155(9) 0.0017(9)
C13 0.0339(11) 0.0568(15) 0.0381(12) 0.0109(10) 0.0142(10) 0.0076(10)
C14 0.0412(12) 0.0550(15) 0.0386(12) 0.0102(10) 0.0202(10) 0.0061(11)
C15 0.0323(11) 0.0498(14) 0.0386(12) 0.0009(10) 0.0147(10) 0.0016(10)
C16 0.0320(11) 0.0483(16) 0.0737(17) 0.0092(13) 0.0194(12) -0.0064(11)
C17 0.0365(12) 0.0441(14) 0.0709(17) 0.0154(12) 0.0211(12) -0.0029(10)
C18 0.0350(11) 0.0415(13) 0.0332(11) 0.0000(9) 0.0147(9) -0.0088(9)
C19 0.0326(11) 0.0497(14) 0.0454(12) 0.0049(10) 0.0170(10) -0.0058(10)
C20 0.0399(12) 0.0418(13) 0.0483(13) 0.0049(10) 0.0212(10) -0.0035(10)
C21 0.0330(10) 0.0408(13) 0.0359(11) -0.0005(9) 0.0158(9) -0.0089(9)
C22 0.0294(10) 0.0453(13) 0.0340(10) -0.0011(9) 0.0119(9) -0.0094(9)
C23 0.0327(10) 0.0403(12) 0.0354(11) 0.0004(9) 0.0157(9) -0.0063(9)
C24 0.0315(10) 0.0435(13) 0.0323(10) -0.0009(9) 0.0139(9) -0.0068(9)
C25 0.0324(10) 0.0382(12) 0.0324(10) 0.0041(9) 0.0119(9) -0.0061(9)
C26 0.0317(10) 0.0500(14) 0.0362(11) -0.0019(10) 0.0135(9) -0.0087(9)
C27 0.0430(13) 0.0638(17) 0.0515(14) 0.0032(12) 0.0165(12) -0.0206(12)
C28 0.0479(15) 0.081(2) 0.0571(17) -0.0110(15) 0.0226(14) -0.0286(14)
C29 0.0415(14) 0.083(2) 0.0506(15) 0.0089(14) 0.0090(12) -0.0004(14)
C30 0.0395(12) 0.0658(18) 0.0503(14) 0.0152(12) 0.0128(11) -0.0084(12)
C31 0.0332(11) 0.0382(12) 0.0357(11) -0.0004(9) 0.0142(9) -0.0056(9)
C32 0.0351(12) 0.0571(16) 0.0528(14) 0.0115(11) 0.0236(11) -0.0041(10)
C33 0.0314(11) 0.0602(17) 0.0578(15) 0.0151(12) 0.0205(11) -0.0001(11)
C34 0.0363(11) 0.0491(14) 0.0538(14) 0.0114(11) 0.0226(11) -0.0039(10)
C35 0.0280(10) 0.0510(15) 0.0534(13) 0.0131(11) 0.0161(10) -0.0026(10)
O7 0.089(4) 0.069(3) 0.074(3) -0.010(3) 0.038(3) 0.005(3)

loop_
_atom_type_symbol
_atom_type_description
_atom_type_scat_dispersion_real
_atom_type_scat_dispersion_imag
_atom_type_scat_source
C C 0.0033 0.0016 'International Tables Vol C Tables 4.2.6.8 and 6.1.1.4'
H H 0.0000 0.0000 'International Tables Vol C Tables 4.2.6.8 and 6.1.1.4'
Co Co 0.3494 0.9721 'International Tables Vol C Tables 4.2.6.8 and 6.1.1.4'
N N 0.0061 0.0033 'International Tables Vol C Tables 4.2.6.8 and 6.1.1.4'
O O 0.0106 0.0060 'International Tables Vol C Tables 4.2.6.8 and 6.1.1.4'

loop_
_geom_angle_atom_site_label_1
_geom_angle_atom_site_label_2
_geom_angle_atom_site_label_3
_geom_angle
_geom_angle_site_symmetry_1
_geom_angle_site_symmetry_3
O1 Co1 O1 180.0 5_666 .
O1 Co1 N1 89.96(6) . .
O1 Co1 N1 90.04(6) 5_666 .
O1 Co1 N1 90.03(6) . 5_666
O1 Co1 N1 89.96(6) 5_666 5_666
O1 Co1 C1 31.16(7) . .
O1 Co1 C1 148.84(7) . 5_666
O1 Co1 C1 31.16(7) 5_666 5_666
O1 Co1 C1 148.84(7) 5_666 .
O2 Co1 O1 62.22(6) 5_666 5_666
O2 Co1 O1 62.22(6) . .
O2 Co1 O1 117.79(6) 5_666 .
O2 Co1 O1 117.78(6) . 5_666
O2 Co1 O2 180.00(7) 5_666 .
O2 Co1 N1 88.19(6) . 5_666
O2 Co1 N1 91.81(6) 5_666 5_666
O2 Co1 N1 91.81(6) . .
O2 Co1 N1 88.19(6) 5_666 .
O2 Co1 C1 148.85(7) . 5_666
O2 Co1 C1 148.85(7) 5_666 .
O2 Co1 C1 31.15(7) 5_666 5_666
O2 Co1 C1 31.15(7) . .
N1 Co1 N1 180.0 5_666 .
N1 Co1 C1 87.20(7) 5_666 .
N1 Co1 C1 87.20(7) . 5_666
N1 Co1 C1 92.80(7) . .
N1 Co1 C1 92.80(7) 5_666 5_666
C1 Co1 C1 180.00(10) . 5_666
O5 Co2 O5 175.59(10) 3_565 4_565
O5 Co2 O6 84.41(6) 4_565 .
O5 Co2 O6 84.41(6) 3_565 2_655
O5 Co2 O6 92.43(6) 4_565 2_655
O5 Co2 O6 92.43(6) 3_565 .
O5 Co2 N4 90.59(7) 3_565 2_655
O5 Co2 N4 92.52(6) 4_565 2_655
O5 Co2 N4 92.52(6) 3_565 .
O5 Co2 N4 90.59(7) 4_565 .
O6 Co2 O6 88.74(10) 2_655 .
O6 Co2 N4 174.94(7) 2_655 2_655
O6 Co2 N4 90.67(7) 2_655 .
O6 Co2 N4 174.94(7) . .
O6 Co2 N4 90.67(7) . 2_655
N4 Co2 N4 90.35(10) 2_655 .
C1 O1 Co1 88.24(13) . .
C1 O2 Co1 88.36(13) . .
C15 O5 Co2 128.62(15) . 3_435
C16 N1 Co1 119.36(15) . .
C16 N1 C20 116.4(2) . .
C20 N1 Co1 124.15(16) . .
C24 N2 C23 118.47(18) . .
C28 N3 C29 116.1(2) . .
C33 N4 Co2 119.58(14) . .
C33 N4 C34 116.37(19) . .
C34 N4 Co2 123.92(15) . .
O1 C1 Co1 60.60(11) . .
O1 C1 C2 119.3(2) . .
O2 C1 Co1 60.49(11) . .
O2 C1 O1 120.8(2) . .
O2 C1 C2 119.7(2) . .
C2 C1 Co1 171.61(16) . .
C3 C2 C1 119.3(2) . .
C7 C2 C1 120.8(2) . .
C7 C2 C3 119.7(2) . .
C4 C3 C2 120.0(2) . .
C3 C4 C5 120.4(2) . .
C4 C5 C6 119.0(2) . .
C4 C5 C8 122.3(2) . .
C6 C5 C8 118.6(2) . .
C7 C6 C5 120.7(2) . .
C6 C7 C2 120.1(2) . .
O3 C8 C5 120.1(2) . .
O3 C8 C9 120.3(2) . .
C9 C8 C5 119.7(2) . .
C10 C9 C8 122.7(2) . .
C14 C9 C8 118.7(2) . .
C14 C9 C10 118.6(2) . .
C11 C10 C9 120.4(2) . .
C10 C11 C12 120.5(2) . .
C11 C12 C15 120.0(2) . .
C13 C12 C11 119.3(2) . .
C13 C12 C15 120.71(19) . .
C14 C13 C12 120.1(2) . .
C13 C14 C9 121.0(2) . .
O4 C15 O5 126.4(2) . .
O4 C15 C12 117.6(2) . .
O5 C15 C12 115.97(19) . .
N1 C16 C17 123.9(2) . .
C16 C17 C18 119.9(2) . .
C17 C18 C21 120.5(2) . .
C19 C18 C17 116.4(2) . .
C19 C18 C21 123.1(2) . .
C20 C19 C18 120.1(2) . .
N1 C20 C19 123.2(2) . .
C22 C21 C18 119.74(18) . .
C25 C21 C18 121.81(19) . .
C25 C21 C22 118.40(19) . .
C23 C22 C21 119.70(18) . .
N2 C23 C22 121.89(19) . .
N2 C23 C31 117.40(18) . .
C22 C23 C31 120.70(18) . .
N2 C24 C25 122.10(18) . .
N2 C24 C26 115.79(19) . .
C25 C24 C26 122.07(19) . .
C21 C25 C24 119.44(19) . .
C27 C26 C24 120.5(2) . .
C27 C26 C30 116.2(2) . .
C30 C26 C24 123.3(2) . .
C26 C27 C28 120.7(3) . .
N3 C28 C27 123.6(3) . .
N3 C29 C30 124.2(3) . .
C26 C30 C29 119.2(2) . .
C32 C31 C23 121.8(2) . .
C32 C31 C35 116.9(2) . .
C35 C31 C23 121.25(19) . .
C33 C32 C31 119.8(2) . .
N4 C33 C32 123.9(2) . .
N4 C34 C35 123.4(2) . .
C34 C35 C31 119.6(2) . .

loop_
_geom_bond_atom_site_label_1
_geom_bond_atom_site_label_2
_geom_bond_distance
_geom_bond_site_symmetry_2
Co1 O1 2.1267(16) 5_666
Co1 O1 2.1267(16) .
Co1 O2 2.1242(15) 5_666
Co1 O2 2.1242(15) .
Co1 N1 2.1960(17) .
Co1 N1 2.1959(17) 5_666
Co1 C1 2.440(2) .
Co1 C1 2.440(2) 5_666
Co2 O5 2.0524(15) 3_565
Co2 O5 2.0524(15) 4_565
Co2 O6 2.1451(16) 2_655
Co2 O6 2.1451(16) .
Co2 N4 2.1603(18) 2_655
Co2 N4 2.1603(18) .
O1 C1 1.263(3) .
O2 C1 1.262(3) .
O3 C8 1.218(3) .
O4 C15 1.239(3) .
O5 Co2 2.0523(15) 3_435
O5 C15 1.259(3) .
N1 C16 1.330(3) .
N1 C20 1.341(3) .
N2 C23 1.351(3) .
N2 C24 1.349(3) .
N3 C28 1.324(4) .
N3 C29 1.327(4) .
N4 C33 1.336(3) .
N4 C34 1.337(3) .
C1 C2 1.498(3) .
C2 C3 1.393(3) .
C2 C7 1.383(3) .
C3 C4 1.380(3) .
C4 C5 1.390(3) .
C5 C6 1.392(3) .
C5 C8 1.500(3) .
C6 C7 1.378(3) .
C8 C9 1.488(3) .
C9 C10 1.395(3) .
C9 C14 1.390(3) .
C10 C11 1.376(3) .
C11 C12 1.391(3) .
C12 C13 1.386(3) .
C12 C15 1.511(3) .
C13 C14 1.377(3) .
C16 C17 1.377(3) .
C17 C18 1.389(3) .
C18 C19 1.384(3) .
C18 C21 1.489(3) .
C19 C20 1.383(3) .
C21 C22 1.387(3) .
C21 C25 1.383(3) .
C22 C23 1.384(3) .
C23 C31 1.486(3) .
C24 C25 1.388(3) .
C24 C26 1.493(3) .
C26 C27 1.377(3) .
C26 C30 1.382(3) .
C27 C28 1.379(3) .
C29 C30 1.394(3) .
C31 C32 1.379(3) .
C31 C35 1.389(3) .
C32 C33 1.372(3) .
C34 C35 1.380(3) .
